data_4127779
loop_
_publ_author_name
'Shi, Shuyang'
'Jung, Moon Chul'
'Coburn, Caleb'
'Tadle, Abegail'
'Sylvinson M R, Daniel'
'Djurovich, Peter I.'
'Forrest, Stephen R.'
'Thompson, Mark E.'

_publ_section_title
;
 Highly Efficient Photo- and Electroluminescence from Two-Coordinate Cu(I)
 Complexes Featuring Nonconventional N-Heterocyclic Carbenes.
;
_journal_issue 8
_journal_name_full 'Journal of the American Chemical Society'
_journal_page_first 3576
_journal_page_last 3588
_journal_paper_doi 10.1021/jacs.8b12397
_journal_volume 141
_journal_year 2019
_chemical_formula_sum 'C44 H46 Cu N5 O2'
_chemical_formula_weight 740.40
_chemical_name_common DACstartCuCz(CN)2
_space_group_crystal_system orthorhombic
_space_group_IT_number 61
_space_group_name_Hall '-P 2ac 2ab'
_space_group_name_H-M_alt 'P b c a'
_symmetry_space_group_name_Hall '-P 2ac 2ab'
_symmetry_space_group_name_H-M 'P b c a'
_atom_sites_solution_hydrogens geom
_cell_angle_alpha 90
_cell_angle_beta 90
_cell_angle_gamma 90
_cell_formula_units_Z 8
_cell_length_a 21.454(3)
_cell_length_b 16.346(2)
_cell_length_c 22.919(3)
_cell_measurement_reflns_used 9716
_cell_measurement_temperature 100.(2)
_cell_measurement_theta_max 28.8719
_cell_measurement_theta_min 2.2709
_cell_volume 8037.4(18)
_computing_cell_refinement 'APEX3 v2016.5-0 (Bruker AXS, 2016)'
_computing_data_collection 'Bruker Instrument Service v2012.12.0.3 (Bruker AXS, 2012)'
_computing_data_reduction 'SAINT V8.37A (Bruker AXS, 2013)'
_computing_publication_material 'SHELXTL XL 2014/7 (Bruker AXS, 2014)'
_computing_structure_refinement 'SHELXL-2016/6 (Sheldrick, 2016)'
_computing_structure_solution 'SHELXT 2014/5 (Sheldrick, 2014)'
_diffrn_ambient_temperature 100.(2)
_diffrn_detector_area_resol_mean 8.3333
_diffrn_measured_fraction_theta_full 0.994
_diffrn_measured_fraction_theta_max 0.994
_diffrn_measurement_device_type 'Bruker APEX II CCD'
_diffrn_measurement_method 'omega- and phi-scans'
_diffrn_radiation_monochromator 'TRIUMPH curved-crystal'
_diffrn_radiation_type 'MoK\a '
_diffrn_radiation_wavelength 0.71073
_diffrn_reflns_av_R_equivalents 0.0696
_diffrn_reflns_av_unetI/netI 0.0301
_diffrn_reflns_limit_h_max 30
_diffrn_reflns_limit_h_min -30
_diffrn_reflns_limit_k_max 23
_diffrn_reflns_limit_k_min -23
_diffrn_reflns_limit_l_max 32
_diffrn_reflns_limit_l_min -32
_diffrn_reflns_number 193120
_diffrn_reflns_theta_full 30.57
_diffrn_reflns_theta_max 30.57
_diffrn_reflns_theta_min 1.78
_diffrn_source 'fine-focus tube'
_exptl_absorpt_coefficient_mu 0.585
_exptl_absorpt_correction_T_max 0.746100
_exptl_absorpt_correction_T_min 0.658300
_exptl_absorpt_correction_type multi-scan
_exptl_absorpt_process_details 'SADABS 2016/2 (Bruker AXS, 2016)'
_exptl_crystal_density_diffrn 1.224
_exptl_crystal_density_method 'not measured'
_exptl_crystal_description needle
_exptl_crystal_F_000 3120
_exptl_crystal_size_max 0.200
_exptl_crystal_size_mid 0.100
_exptl_crystal_size_min 0.050
_refine_diff_density_max 0.475
_refine_diff_density_min -0.483
_refine_ls_extinction_method none
_refine_ls_goodness_of_fit_ref 1.040
_refine_ls_hydrogen_treatment constr
_refine_ls_matrix_type full
_refine_ls_number_parameters 479
_refine_ls_number_reflns 12256
_refine_ls_number_restraints 0
_refine_ls_restrained_S_all 1.040
_refine_ls_R_factor_all 0.0639
_refine_ls_R_factor_gt 0.0397
_refine_ls_shift/su_max 0.002
_refine_ls_shift/su_mean 0.000
_refine_ls_structure_factor_coef Fsqd
_refine_ls_weighting_details 'w=1/[\s^2^(Fo^2^)+(0.0393P)^2^+4.8890P] where P=(Fo^2^+2Fc^2^)/3'
_refine_ls_weighting_scheme calc
_refine_ls_wR_factor_gt 0.0883
_refine_ls_wR_factor_ref 0.0975
_reflns_number_gt 9199
_reflns_number_total 12256
_reflns_threshold_expression 'I > 2\s(I)'
_cod_data_source_file ja8b12397_si_002.cif
_cod_data_source_block DACstarCuCzCN2
_cod_original_cell_volume 8037.(2)
_cod_database_code 4127779

loop_
_space_group_symop_operation_xyz
'x, y, z'
'-x+1/2, -y, z+1/2'
'-x, y+1/2, -z+1/2'
'x+1/2, -y+1/2, -z'
'-x, -y, -z'
'x-1/2, y, -z-1/2'
'x, -y-1/2, z-1/2'
'-x-1/2, y-1/2, z'

loop_
_atom_site_type_symbol
_atom_site_label
_atom_site_fract_x
_atom_site_fract_y
_atom_site_fract_z
_atom_site_U_iso_or_equiv
_atom_site_adp_type
_atom_site_calc_flag
_atom_site_refinement_flags_adp
_atom_site_refinement_flags_posn
_atom_site_occupancy
Cu Cu01 0.46839(2) 0.41156(2) 0.64414(2) 0.01579(5) Uani d . . 1
O O002 0.28325(6) 0.56102(9) 0.73455(6) 0.0366(3) Uani d . . 1
N N003 0.37002(5) 0.49492(7) 0.70156(5) 0.0160(2) Uani d . . 1
N N004 0.46859(6) 0.55059(7) 0.71606(5) 0.0162(2) Uani d . . 1
N N005 0.50345(6) 0.32880(7) 0.59979(5) 0.0177(2) Uani d . . 1
O O006 0.47980(6) 0.67259(8) 0.76316(6) 0.0380(3) Uani d . . 1
C C007 0.56574(7) 0.31227(9) 0.59045(6) 0.0173(3) Uani d . . 1
C C008 0.43245(6) 0.49195(8) 0.69131(6) 0.0149(3) Uani d . . 1
C C009 0.47099(7) 0.26497(9) 0.57469(6) 0.0177(3) Uani d . . 1
C C00A 0.32979(6) 0.43631(9) 0.67148(7) 0.0172(3) Uani d . . 1
N N00B 0.79495(8) 0.20172(11) 0.54304(7) 0.0390(4) Uani d . . 1
C C00C 0.57393(7) 0.23707(9) 0.55979(6) 0.0175(3) Uani d . . 1
C C00D 0.51215(7) 0.20605(9) 0.54974(6) 0.0181(3) Uani d . . 1
N N00E 0.37412(8) 0.00144(10) 0.47009(8) 0.0415(4) Uani d . . 1
C C00F 0.48817(8) 0.13698(9) 0.52177(7) 0.0214(3) Uani d . . 1
H H00F 0.515086 0.096782 0.505601 0.026 Uiso calc U R 1
C C00G 0.53481(7) 0.55145(9) 0.70089(7) 0.0183(3) Uani d . . 1
C C00H 0.30273(7) 0.45972(10) 0.61831(7) 0.0214(3) Uani d . . 1
C C00I 0.68447(7) 0.25669(10) 0.56352(7) 0.0214(3) Uani d . . 1
C C00J 0.33920(7) 0.55530(10) 0.73567(7) 0.0218(3) Uani d . . 1
C C00K 0.67614(7) 0.33217(10) 0.59277(7) 0.0220(3) Uani d . . 1
H H00K 0.711548 0.364022 0.602956 0.026 Uiso calc U R 1
C C00L 0.63360(7) 0.20905(9) 0.54679(7) 0.0208(3) Uani d . . 1
H H00L 0.639542 0.158602 0.526967 0.025 Uiso calc U R 1
C C00M 0.61720(7) 0.36015(9) 0.60673(7) 0.0201(3) Uani d . . 1
H H00M 0.611667 0.410474 0.626806 0.024 Uiso calc U R 1
C C00N 0.74746(8) 0.22650(10) 0.55187(7) 0.0258(3) Uani d . . 1
C C00O 0.38309(7) 0.18820(10) 0.54203(7) 0.0233(3) Uani d . . 1
H H00O 0.33929 0.181307 0.538422 0.028 Uiso calc U R 1
C C00P 0.42352(8) 0.12870(9) 0.51826(7) 0.0231(3) Uani d . . 1
C C00Q 0.40622(7) 0.25616(9) 0.57040(7) 0.0214(3) Uani d . . 1
H H00Q 0.37894 0.295918 0.586593 0.026 Uiso calc U R 1
C C00R 0.57727(7) 0.51505(10) 0.73945(7) 0.0237(3) Uani d . . 1
C C00S 0.38064(7) 0.60700(9) 0.77459(7) 0.0216(3) Uani d . . 1
C C00T 0.31789(7) 0.36092(9) 0.69818(7) 0.0230(3) Uani d . . 1
C C00U 0.44625(8) 0.61620(10) 0.75130(7) 0.0220(3) Uani d . . 1
C C00V 0.55289(8) 0.59026(10) 0.64908(7) 0.0230(3) Uani d . . 1
C C00W 0.34984(8) 0.33438(11) 0.75407(8) 0.0302(4) Uani d . . 1
H H00W 0.384484 0.373792 0.76195 0.036 Uiso calc U R 1
C C00X 0.31891(8) 0.53917(11) 0.58746(8) 0.0284(4) Uani d . . 1
H H00X 0.347565 0.570793 0.613454 0.034 Uiso calc U R 1
C C00Y 0.26031(8) 0.40558(11) 0.59279(8) 0.0303(4) Uani d . . 1
H H00Y 0.2408 0.419836 0.557002 0.036 Uiso calc U R 1
C C00Z 0.64049(8) 0.51946(11) 0.72489(9) 0.0319(4) Uani d . . 1
H H00Z 0.670626 0.495913 0.750196 0.038 Uiso calc U R 1
C C010 0.39647(8) 0.05755(11) 0.49070(8) 0.0294(4) Uani d . . 1
C C011 0.50716(9) 0.63073(11) 0.60781(7) 0.0298(4) Uani d . . 1
H H011 0.463905 0.618656 0.621599 0.036 Uiso calc U R 1
C C012 0.55756(9) 0.47231(11) 0.79525(8) 0.0309(4) Uani d . . 1
H H012 0.510974 0.47245 0.796816 0.037 Uiso calc U R 1
C C013 0.61675(8) 0.59203(11) 0.63639(8) 0.0303(4) Uani d . . 1
H H013 0.630782 0.617165 0.601397 0.036 Uiso calc U R 1
C C014 0.35103(8) 0.69075(10) 0.78462(8) 0.0304(4) Uani d . . 1
H H01A 0.347533 0.719687 0.747318 0.046 Uiso calc U R 1
H H01B 0.377106 0.722606 0.811389 0.046 Uiso calc U R 1
H H01C 0.309454 0.683712 0.801603 0.046 Uiso calc U R 1
C C015 0.38640(9) 0.55984(11) 0.83336(7) 0.0313(4) Uani d . . 1
H H01D 0.403686 0.505294 0.826092 0.047 Uiso calc U R 1
H H01E 0.345089 0.554572 0.851228 0.047 Uiso calc U R 1
H H01F 0.414034 0.58998 0.859764 0.047 Uiso calc U R 1
C C016 0.27515(8) 0.30922(10) 0.67036(9) 0.0316(4) Uani d . . 1
H H016 0.265728 0.257601 0.687241 0.038 Uiso calc U R 1
C C017 0.65966(8) 0.55759(12) 0.67422(9) 0.0350(4) Uani d . . 1
H H017 0.702831 0.560213 0.665201 0.042 Uiso calc U R 1
C C018 0.24639(8) 0.33177(11) 0.61882(9) 0.0352(4) Uani d . . 1
H H018 0.21685 0.296177 0.60124 0.042 Uiso calc U R 1
C C019 0.51438(13) 0.59748(14) 0.54598(8) 0.0497(6) Uani d . . 1
H H01G 0.481458 0.620043 0.521091 0.075 Uiso calc U R 1
H H01H 0.511128 0.537682 0.54666 0.075 Uiso calc U R 1
H H01I 0.555199 0.61334 0.530472 0.075 Uiso calc U R 1
C C01A 0.26166(10) 0.59203(13) 0.57599(11) 0.0475(5) Uani d . . 1
H H01J 0.274522 0.643475 0.557633 0.071 Uiso calc U R 1
H H01K 0.240599 0.603778 0.613003 0.071 Uiso calc U R 1
H H01L 0.233044 0.562813 0.549978 0.071 Uiso calc U R 1
C C01B 0.57951(13) 0.38267(14) 0.79574(12) 0.0551(6) Uani d . . 1
H H01M 0.563106 0.354388 0.761304 0.083 Uiso calc U R 1
H H01N 0.564227 0.355614 0.831117 0.083 Uiso calc U R 1
H H01O 0.625161 0.380929 0.795114 0.083 Uiso calc U R 1
C C01C 0.30504(11) 0.33785(17) 0.80565(10) 0.0531(6) Uani d . . 1
H H01P 0.2884 0.393432 0.809461 0.08 Uiso calc U R 1
H H01Q 0.327268 0.322931 0.841457 0.08 Uiso calc U R 1
H H01R 0.270661 0.299435 0.799182 0.08 Uiso calc U R 1
C C01D 0.58151(15) 0.51709(17) 0.84887(10) 0.0635(8) Uani d . . 1
H H01S 0.627188 0.517072 0.848626 0.095 Uiso calc U R 1
H H01T 0.566489 0.489464 0.884116 0.095 Uiso calc U R 1
H H01U 0.566295 0.573621 0.848436 0.095 Uiso calc U R 1
C C01E 0.35385(13) 0.52100(17) 0.53085(10) 0.0586(7) Uani d . . 1
H H01V 0.326501 0.490811 0.504213 0.088 Uiso calc U R 1
H H01W 0.39085 0.487987 0.539473 0.088 Uiso calc U R 1
H H01X 0.366603 0.57253 0.512551 0.088 Uiso calc U R 1
C C01F 0.51621(14) 0.72414(13) 0.60681(10) 0.0541(6) Uani d . . 1
H H01Y 0.557369 0.737077 0.590724 0.081 Uiso calc U R 1
H H01Z 0.513144 0.745633 0.646624 0.081 Uiso calc U R 1
H H010 0.483875 0.749166 0.582446 0.081 Uiso calc U R 1
C C01G 0.37860(15) 0.24954(16) 0.74688(12) 0.0688(8) Uani d . . 1
H H014 0.345446 0.209219 0.740672 0.103 Uiso calc U R 1
H H015 0.402055 0.235361 0.782146 0.103 Uiso calc U R 1
H H019 0.406742 0.249581 0.713199 0.103 Uiso calc U R 1

loop_
_atom_site_aniso_label
_atom_site_aniso_U_11
_atom_site_aniso_U_22
_atom_site_aniso_U_33
_atom_site_aniso_U_12
_atom_site_aniso_U_13
_atom_site_aniso_U_23
Cu01 0.01597(8) 0.01382(8) 0.01757(8) 0.00132(6) 0.00091(7) -0.00305(7)
O002 0.0203(6) 0.0428(7) 0.0467(8) -0.0001(5) 0.0086(6) -0.0229(6)
N003 0.0155(5) 0.0164(5) 0.0160(6) -0.0001(4) 0.0016(4) -0.0023(4)
N004 0.0161(5) 0.0161(6) 0.0166(6) -0.0007(5) 0.0008(5) -0.0031(4)
N005 0.0186(6) 0.0154(6) 0.0192(6) 0.0016(5) 0.0010(5) -0.0024(5)
O006 0.0320(7) 0.0321(7) 0.0498(8) -0.0095(5) 0.0073(6) -0.0232(6)
C007 0.0204(7) 0.0165(6) 0.0151(6) 0.0031(5) 0.0002(5) 0.0015(5)
C008 0.0167(6) 0.0146(6) 0.0133(6) -0.0003(5) -0.0008(5) 0.0009(5)
C009 0.0205(7) 0.0154(6) 0.0173(6) 0.0018(5) 0.0013(6) -0.0009(5)
C00A 0.0136(6) 0.0172(6) 0.0209(7) -0.0002(5) 0.0019(5) -0.0047(5)
N00B 0.0287(8) 0.0520(10) 0.0361(9) 0.0051(7) 0.0027(7) 0.0093(8)
C00C 0.0208(7) 0.0159(6) 0.0159(6) 0.0023(5) 0.0015(5) 0.0009(5)
C00D 0.0199(7) 0.0167(6) 0.0177(7) 0.0022(5) 0.0019(5) -0.0004(5)
N00E 0.0424(10) 0.0311(8) 0.0509(11) -0.0018(7) -0.0060(8) -0.0150(7)
C00F 0.0251(7) 0.0176(7) 0.0215(7) 0.0030(6) 0.0016(6) -0.0036(6)
C00G 0.0164(6) 0.0169(6) 0.0217(7) -0.0030(5) 0.0009(6) -0.0061(5)
C00H 0.0177(7) 0.0237(7) 0.0229(7) 0.0029(6) 0.0001(6) -0.0041(6)
C00I 0.0193(7) 0.0262(8) 0.0185(7) 0.0035(6) 0.0009(6) 0.0052(6)
C00J 0.0221(7) 0.0225(7) 0.0207(7) -0.0001(6) 0.0057(6) -0.0055(6)
C00K 0.0201(7) 0.0256(8) 0.0203(7) -0.0027(6) -0.0020(6) 0.0055(6)
C00L 0.0228(7) 0.0207(7) 0.0188(7) 0.0052(6) 0.0032(6) 0.0019(6)
C00M 0.0233(7) 0.0184(7) 0.0185(7) 0.0000(6) -0.0016(6) 0.0011(5)
C00N 0.0288(8) 0.0284(8) 0.0201(7) 0.0006(7) -0.0005(6) 0.0054(6)
C00O 0.0200(7) 0.0219(7) 0.0280(8) -0.0014(6) -0.0008(6) -0.0008(6)
C00P 0.0282(8) 0.0172(7) 0.0239(8) -0.0020(6) -0.0011(6) -0.0019(6)
C00Q 0.0192(7) 0.0189(7) 0.0261(8) 0.0019(6) 0.0028(6) -0.0024(6)
C00R 0.0216(7) 0.0206(7) 0.0289(8) -0.0021(6) -0.0047(6) -0.0046(6)
C00S 0.0235(7) 0.0227(7) 0.0187(7) 0.0000(6) 0.0040(6) -0.0067(6)
C00T 0.0195(7) 0.0197(7) 0.0297(8) -0.0006(6) 0.0060(6) -0.0004(6)
C00U 0.0249(7) 0.0218(7) 0.0193(7) -0.0009(6) 0.0008(6) -0.0062(6)
C00V 0.0249(7) 0.0210(7) 0.0231(7) -0.0049(6) 0.0035(6) -0.0062(6)
C00W 0.0315(9) 0.0267(8) 0.0324(9) -0.0033(7) 0.0036(7) 0.0100(7)
C00X 0.0271(8) 0.0327(9) 0.0255(8) 0.0020(7) -0.0061(7) 0.0053(7)
C00Y 0.0227(8) 0.0372(9) 0.0309(9) 0.0016(7) -0.0067(7) -0.0117(7)
C00Z 0.0210(8) 0.0304(9) 0.0443(10) -0.0020(7) -0.0078(7) -0.0057(8)
C010 0.0291(9) 0.0249(8) 0.0341(9) 0.0016(7) -0.0011(7) -0.0025(7)
C011 0.0343(9) 0.0353(9) 0.0199(8) -0.0018(8) 0.0045(7) 0.0044(7)
C012 0.0293(9) 0.0337(9) 0.0299(9) 0.0015(7) -0.0081(7) 0.0037(7)
C013 0.0280(8) 0.0283(8) 0.0347(9) -0.0109(7) 0.0096(7) -0.0077(7)
C014 0.0325(9) 0.0257(8) 0.0329(9) 0.0030(7) 0.0042(7) -0.0118(7)
C015 0.0403(10) 0.0336(9) 0.0200(8) -0.0002(8) 0.0047(7) -0.0028(7)
C016 0.0249(8) 0.0214(8) 0.0486(11) -0.0050(6) 0.0084(8) -0.0038(7)
C017 0.0182(8) 0.0341(9) 0.0527(12) -0.0074(7) 0.0048(8) -0.0108(9)
C018 0.0238(8) 0.0328(9) 0.0491(11) -0.0057(7) -0.0025(8) -0.0180(8)
C019 0.0843(17) 0.0427(12) 0.0221(9) -0.0043(11) -0.0058(10) -0.0021(8)
C01A 0.0406(11) 0.0329(10) 0.0691(15) 0.0077(9) -0.0109(10) 0.0054(10)
C01B 0.0631(15) 0.0346(11) 0.0676(16) 0.0020(11) 0.0002(13) 0.0141(11)
C01C 0.0506(13) 0.0746(17) 0.0343(11) -0.0104(12) 0.0105(10) 0.0027(11)
C01D 0.100(2) 0.0596(15) 0.0303(11) -0.0174(15) -0.0135(12) -0.0016(10)
C01E 0.0690(17) 0.0701(17) 0.0367(12) 0.0147(13) 0.0174(11) 0.0187(11)
C01F 0.0845(18) 0.0351(11) 0.0428(12) 0.0176(11) -0.0071(12) -0.0030(9)
C01G 0.101(2) 0.0543(15) 0.0508(14) 0.0399(15) -0.0048(14) 0.0151(12)

loop_
_atom_type_symbol
_atom_type_description
_atom_type_scat_dispersion_real
_atom_type_scat_dispersion_imag
_atom_type_scat_source
C C 0.0033 0.0016 'International Tables Vol C Tables 4.2.6.8 and 6.1.1.4'
H H 0.0000 0.0000 'International Tables Vol C Tables 4.2.6.8 and 6.1.1.4'
Cu Cu 0.3201 1.2651 'International Tables Vol C Tables 4.2.6.8 and 6.1.1.4'
N N 0.0061 0.0033 'International Tables Vol C Tables 4.2.6.8 and 6.1.1.4'
O O 0.0106 0.0060 'International Tables Vol C Tables 4.2.6.8 and 6.1.1.4'

loop_
_geom_angle_atom_site_label_1
_geom_angle_atom_site_label_2
_geom_angle_atom_site_label_3
_geom_angle
N005 Cu01 C008 177.66(6)
C008 N003 C00J 125.26(12)
C008 N003 C00A 118.44(12)
C00J N003 C00A 116.08(12)
C008 N004 C00U 125.17(13)
C008 N004 C00G 117.55(11)
C00U N004 C00G 116.99(12)
C007 N005 C009 106.03(12)
C007 N005 Cu01 128.42(10)
C009 N005 Cu01 125.18(10)
N005 C007 C00M 127.68(13)
N005 C007 C00C 111.36(13)
C00M C007 C00C 120.95(13)
N004 C008 N003 117.71(12)
N004 C008 Cu01 120.19(10)
N003 C008 Cu01 122.09(10)
N005 C009 C00Q 127.43(13)
N005 C009 C00D 111.41(13)
C00Q C009 C00D 121.12(13)
C00T C00A C00H 123.00(14)
C00T C00A N003 118.58(13)
C00H C00A N003 118.36(13)
C00L C00C C007 120.14(14)
C00L C00C C00D 134.24(14)
C007 C00C C00D 105.62(12)
C00F C00D C009 120.12(14)
C00F C00D C00C 134.28(14)
C009 C00D C00C 105.58(12)
C00P C00F C00D 118.09(14)
C00P C00F H00F 121.0
C00D C00F H00F 121.0
C00V C00G C00R 123.14(14)
C00V C00G N004 118.33(13)
C00R C00G N004 118.51(13)
C00Y C00H C00A 117.40(15)
C00Y C00H C00X 119.70(15)
C00A C00H C00X 122.88(14)
C00L C00I C00K 121.22(14)
C00L C00I C00N 118.97(14)
C00K C00I C00N 119.79(14)
O002 C00J N003 120.37(14)
O002 C00J C00S 123.61(14)
N003 C00J C00S 115.94(13)
C00M C00K C00I 120.89(14)
C00M C00K H00K 119.6
C00I C00K H00K 119.6
C00C C00L C00I 118.50(14)
C00C C00L H00L 120.8
C00I C00L H00L 120.8
C00K C00M C007 118.27(14)
C00K C00M H00M 120.9
C007 C00M H00M 120.9
N00B C00N C00I 178.40(19)
C00Q C00O C00P 121.02(15)
C00Q C00O H00O 119.5
C00P C00O H00O 119.5
C00F C00P C00O 121.41(14)
C00F C00P C010 120.15(15)
C00O C00P C010 118.43(15)
C00O C00Q C009 118.21(14)
C00O C00Q H00Q 120.9
C009 C00Q H00Q 120.9
C00Z C00R C00G 117.26(16)
C00Z C00R C012 119.67(15)
C00G C00R C012 123.07(15)
C00U C00S C00J 113.16(12)
C00U C00S C014 110.55(13)
C00J C00S C014 110.14(14)
C00U C00S C015 106.31(14)
C00J C00S C015 106.23(13)
C014 C00S C015 110.28(13)
C00A C00T C016 116.84(15)
C00A C00T C00W 122.62(14)
C016 C00T C00W 120.54(15)
O006 C00U N004 120.28(15)
O006 C00U C00S 123.66(14)
N004 C00U C00S 115.96(13)
C00G C00V C013 117.13(16)
C00G C00V C011 123.22(14)
C013 C00V C011 119.65(15)
C00T C00W C01C 111.06(16)
C00T C00W C01G 110.57(17)
C01C C00W C01G 111.85(19)
C00T C00W H00W 107.7
C01C C00W H00W 107.7
C01G C00W H00W 107.7
C00H C00X C01A 112.37(15)
C00H C00X C01E 109.96(16)
C01A C00X C01E 111.05(17)
C00H C00X H00X 107.8
C01A C00X H00X 107.8
C01E C00X H00X 107.8
C018 C00Y C00H 120.94(16)
C018 C00Y H00Y 119.5
C00H C00Y H00Y 119.5
C017 C00Z C00R 120.85(17)
C017 C00Z H00Z 119.6
C00R C00Z H00Z 119.6
N00E C010 C00P 178.3(2)
C00V C011 C019 111.02(16)
C00V C011 C01F 111.15(16)
C019 C011 C01F 109.07(16)
C00V C011 H011 108.5
C019 C011 H011 108.5
C01F C011 H011 108.5
C00R C012 C01D 111.43(16)
C00R C012 C01B 111.06(17)
C01D C012 C01B 110.44(19)
C00R C012 H012 107.9
C01D C012 H012 107.9
C01B C012 H012 107.9
C017 C013 C00V 120.79(17)
C017 C013 H013 119.6
C00V C013 H013 119.6
C00S C014 H01A 109.5
C00S C014 H01B 109.5
H01A C014 H01B 109.5
C00S C014 H01C 109.5
H01A C014 H01C 109.5
H01B C014 H01C 109.5
C00S C015 H01D 109.5
C00S C015 H01E 109.5
H01D C015 H01E 109.5
C00S C015 H01F 109.5
H01D C015 H01F 109.5
H01E C015 H01F 109.5
C018 C016 C00T 121.35(16)
C018 C016 H016 119.3
C00T C016 H016 119.3
C00Z C017 C013 120.83(16)
C00Z C017 H017 119.6
C013 C017 H017 119.6
C00Y C018 C016 120.42(16)
C00Y C018 H018 119.8
C016 C018 H018 119.8
C011 C019 H01G 109.5
C011 C019 H01H 109.5
H01G C019 H01H 109.5
C011 C019 H01I 109.5
H01G C019 H01I 109.5
H01H C019 H01I 109.5
C00X C01A H01J 109.5
C00X C01A H01K 109.5
H01J C01A H01K 109.5
C00X C01A H01L 109.5
H01J C01A H01L 109.5
H01K C01A H01L 109.5
C012 C01B H01M 109.5
C012 C01B H01N 109.5
H01M C01B H01N 109.5
C012 C01B H01O 109.5
H01M C01B H01O 109.5
H01N C01B H01O 109.5
C00W C01C H01P 109.5
C00W C01C H01Q 109.5
H01P C01C H01Q 109.5
C00W C01C H01R 109.5
H01P C01C H01R 109.5
H01Q C01C H01R 109.5
C012 C01D H01S 109.5
C012 C01D H01T 109.5
H01S C01D H01T 109.5
C012 C01D H01U 109.5
H01S C01D H01U 109.5
H01T C01D H01U 109.5
C00X C01E H01V 109.5
C00X C01E H01W 109.5
H01V C01E H01W 109.5
C00X C01E H01X 109.5
H01V C01E H01X 109.5
H01W C01E H01X 109.5
C011 C01F H01Y 109.5
C011 C01F H01Z 109.5
H01Y C01F H01Z 109.5
C011 C01F H010 109.5
H01Y C01F H010 109.5
H01Z C01F H010 109.5
C00W C01G H014 109.5
C00W C01G H015 109.5
H014 C01G H015 109.5
C00W C01G H019 109.5
H014 C01G H019 109.5
H015 C01G H019 109.5

loop_
_geom_bond_atom_site_label_1
_geom_bond_atom_site_label_2
_geom_bond_distance
Cu01 N005 1.8517(12)
Cu01 C008 1.8683(14)
O002 C00J 1.2044(19)
N003 C008 1.3607(18)
N003 C00J 1.4220(18)
N003 C00A 1.4622(18)
N004 C008 1.3570(18)
N004 C00U 1.4257(19)
N004 C00G 1.4628(19)
N005 C007 1.3800(19)
N005 C009 1.3801(18)
O006 C00U 1.2006(19)
C007 C00M 1.404(2)
C007 C00C 1.427(2)
C009 C00Q 1.400(2)
C009 C00D 1.426(2)
C00A C00T 1.400(2)
C00A C00H 1.403(2)
N00B C00N 1.115(2)
C00C C00L 1.392(2)
C00C C00D 1.438(2)
C00D C00F 1.397(2)
N00E C010 1.138(2)
C00F C00P 1.396(2)
C00F H00F 0.95
C00G C00V 1.401(2)
C00G C00R 1.402(2)
C00H C00Y 1.398(2)
C00H C00X 1.519(2)
C00I C00L 1.394(2)
C00I C00K 1.416(2)
C00I C00N 1.463(2)
C00J C00S 1.517(2)
C00K C00M 1.382(2)
C00K H00K 0.95
C00L H00L 0.95
C00M H00M 0.95
C00O C00Q 1.380(2)
C00O C00P 1.412(2)
C00O H00O 0.95
C00P C010 1.445(2)
C00Q H00Q 0.95
C00R C00Z 1.399(2)
C00R C012 1.517(2)
C00S C00U 1.513(2)
C00S C014 1.527(2)
C00S C015 1.557(2)
C00T C016 1.401(2)
C00T C00W 1.516(2)
C00V C013 1.401(2)
C00V C011 1.515(2)
C00W C01C 1.525(3)
C00W C01G 1.527(3)
C00W H00W 1.0
C00X C01A 1.525(3)
C00X C01E 1.527(3)
C00X H00X 1.0
C00Y C018 1.379(3)
C00Y H00Y 0.95
C00Z C017 1.381(3)
C00Z H00Z 0.95
C011 C019 1.526(3)
C011 C01F 1.539(3)
C011 H011 1.0
C012 C01D 1.520(3)
C012 C01B 1.539(3)
C012 H012 1.0
C013 C017 1.384(3)
C013 H013 0.95
C014 H01A 0.98
C014 H01B 0.98
C014 H01C 0.98
C015 H01D 0.98
C015 H01E 0.98
C015 H01F 0.98
C016 C018 1.383(3)
C016 H016 0.95
C017 H017 0.95
C018 H018 0.95
C019 H01G 0.98
C019 H01H 0.98
C019 H01I 0.98
C01A H01J 0.98
C01A H01K 0.98
C01A H01L 0.98
C01B H01M 0.98
C01B H01N 0.98
C01B H01O 0.98
C01C H01P 0.98
C01C H01Q 0.98
C01C H01R 0.98
C01D H01S 0.98
C01D H01T 0.98
C01D H01U 0.98
C01E H01V 0.98
C01E H01W 0.98
C01E H01X 0.98
C01F H01Y 0.98
C01F H01Z 0.98
C01F H010 0.98
C01G H014 0.98
C01G H015 0.98
C01G H019 0.98
